data_7111730
loop_
_publ_author_name
'Burrows, Andrew D.'
'Frost, Christopher G.'
'Mahon, Mary F.'
'Raithby, Paul R.'
'Renouf, Catherine L.'
'Richardson, Christopher'
'Stevenson, Anna J.'

_publ_section_title
;
 Dipyridyl \b-diketonate complexes: versatile polydentate metalloligands
 for metal--organic frameworks and hydrogen-bonded networks
;
_journal_issue 28
_journal_name_full 'Chemical Communications'
_journal_page_first 5067
_journal_page_last 5069
_journal_paper_doi 10.1039/c0cc00646g
_journal_volume 46
_journal_year 2010
_chemical_formula_sum 'C47 H51 Ag3 Al N9 O19 S4'
_chemical_formula_weight 1524.80
_chemical_name_systematic
;
?
;
_space_group_IT_number 161
_symmetry_cell_setting hexagonal
_symmetry_space_group_name_Hall 'R 3 -2"c'
_symmetry_space_group_name_H-M 'R 3 c :H'
_atom_sites_solution_hydrogens geom
_atom_sites_solution_primary direct
_atom_sites_solution_secondary difmap
_audit_creation_method SHELXL-97
_cell_angle_alpha 90.00
_cell_angle_beta 90.00
_cell_angle_gamma 120.00
_cell_formula_units_Z 18
_cell_length_a 22.4562(3)
_cell_length_b 22.4562(3)
_cell_length_c 72.1481(4)
_cell_measurement_reflns_used 57004
_cell_measurement_temperature 173(2)
_cell_measurement_theta_max 72.39
_cell_measurement_theta_min 7.65
_cell_volume 31508.5(6)
_computing_cell_refinement 'Oxford Diffraction Software'
_computing_data_collection 'Oxford Diffraction Software'
_computing_data_reduction 'Oxford Diffraction Software'
_computing_molecular_graphics 'ORTEX (P.McArdle, 1995)'
_computing_publication_material 'SHELXL-97/2 (Sheldrick,1997)'
_computing_structure_refinement 'SHELXL-97 (Sheldrick, 1997)'
_computing_structure_solution 'SHELXS-97 (Sheldrick, 1990)'
_diffrn_ambient_temperature 173(2)
_diffrn_measured_fraction_theta_full 0.967
_diffrn_measured_fraction_theta_max 0.967
_diffrn_measurement_device_type '135mm CCD detector on \k-goniostat'
_diffrn_measurement_method CCD
_diffrn_radiation_monochromator graphite
_diffrn_radiation_source 'fine-focus sealed tube'
_diffrn_radiation_type CuK\a
_diffrn_radiation_wavelength 1.54184
_diffrn_reflns_av_R_equivalents 0.0738
_diffrn_reflns_av_sigmaI/netI 0.0327
_diffrn_reflns_limit_h_max 26
_diffrn_reflns_limit_h_min -26
_diffrn_reflns_limit_k_max 27
_diffrn_reflns_limit_k_min -25
_diffrn_reflns_limit_l_max 85
_diffrn_reflns_limit_l_min -84
_diffrn_reflns_number 57004
_diffrn_reflns_theta_full 72.39
_diffrn_reflns_theta_max 72.39
_diffrn_reflns_theta_min 7.65
_exptl_absorpt_coefficient_mu 8.419
_exptl_absorpt_correction_T_max 0.27
_exptl_absorpt_correction_T_min 0.24
_exptl_absorpt_correction_type multi-scan
_exptl_absorpt_process_details
;
multi-scan from symmetry-related measurements
Sortav (Blessing 1995)
;
_exptl_crystal_colour Colourless
_exptl_crystal_density_diffrn 1.446
_exptl_crystal_density_method 'not measured'
_exptl_crystal_description Block
_exptl_crystal_F_000 13788
_exptl_crystal_size_max 0.25
_exptl_crystal_size_mid 0.25
_exptl_crystal_size_min 0.20
_refine_diff_density_max 2.332
_refine_diff_density_min -0.432
_refine_diff_density_rms 0.114
_refine_ls_abs_structure_details 'Flack H D (1983), Acta Cryst. A39, 876-881'
_refine_ls_abs_structure_Flack 0.478(9)
_refine_ls_extinction_method none
_refine_ls_goodness_of_fit_ref 1.006
_refine_ls_hydrogen_treatment constr
_refine_ls_matrix_type full
_refine_ls_number_parameters 497
_refine_ls_number_reflns 12792
_refine_ls_number_restraints 1
_refine_ls_restrained_S_all 1.006
_refine_ls_R_factor_all 0.0767
_refine_ls_R_factor_gt 0.0719
_refine_ls_shift/su_max 0.000
_refine_ls_shift/su_mean 0.000
_refine_ls_structure_factor_coef Fsqd
_refine_ls_weighting_details 'calc w=1/[\s^2^(Fo^2^)+(0.1516P)^2^+0.0000P] where P=(Fo^2^+2Fc^2^)/3'
_refine_ls_weighting_scheme calc
_refine_ls_wR_factor_gt 0.1893
_refine_ls_wR_factor_ref 0.1945
_reflns_number_gt 10519
_reflns_number_total 12792
_reflns_threshold_expression >2sigma(I)
_cod_data_source_file C0CC00646Gsup1.cif
_cod_data_source_block compound_3_anna
_cod_depositor_comments
;
The following automatic conversions were performed:

'_symmetry_cell_setting' value 'Hexagonal' changed to 'hexagonal'
according to /home/saulius/struct/CIF-dictionaries/cif_core.dic
dictionary named 'cif_core.dic' version 2.4.2 from
2011-04-26.

'_exptl_absorpt_correction_type' value 'Multi-Scan'
changed to 'multi-scan' according to
/home/saulius/struct/CIF-dictionaries/cif_core.dic dictionary named
'cif_core.dic' version 2.4.2 from 2011-04-26.

Automatic conversion script
Id: cif_fix_values 1891 2012-01-12 08:04:46Z andrius 
;
_cod_original_sg_symbol_H-M R3c
_cod_database_code 7111730

loop_
_symmetry_equiv_pos_as_xyz
'x, y, z'
'-y, x-y, z'
'-x+y, -x, z'
'-x+y, y, z+1/2'
'x, x-y, z+1/2'
'-y, -x, z+1/2'
'x+2/3, y+1/3, z+1/3'
'-y+2/3, x-y+1/3, z+1/3'
'-x+y+2/3, -x+1/3, z+1/3'
'-x+y+2/3, y+1/3, z+5/6'
'x+2/3, x-y+1/3, z+5/6'
'-y+2/3, -x+1/3, z+5/6'
'x+1/3, y+2/3, z+2/3'
'-y+1/3, x-y+2/3, z+2/3'
'-x+y+1/3, -x+2/3, z+2/3'
'-x+y+1/3, y+2/3, z+7/6'
'x+1/3, x-y+2/3, z+7/6'
'-y+1/3, -x+2/3, z+7/6'

loop_
_atom_site_label
_atom_site_type_symbol
_atom_site_fract_x
_atom_site_fract_y
_atom_site_fract_z
_atom_site_U_iso_or_equiv
_atom_site_adp_type
_atom_site_occupancy
_atom_site_symmetry_multiplicity
_atom_site_calc_flag
_atom_site_refinement_flags
Ag1 Ag 0.14571(4) 0.30312(4) 0.148380(9) 0.1053(3) Uani 1 1 d .
Al1 Al 0.3333 0.6667 0.22339(3) 0.0333(4) Uani 1 3 d S
O1 O 0.25710(16) 0.63207(15) 0.23894(4) 0.0382(7) Uani 1 1 d .
C1 C 0.2103(3) 0.5707(3) 0.24094(7) 0.0532(12) Uani 1 1 d .
O2 O 0.28739(16) 0.58788(17) 0.20831(4) 0.0411(7) Uani 1 1 d .
C2 C 0.1962(3) 0.5170(3) 0.22913(6) 0.0637(15) Uani 1 1 d .
H2 H 0.1610 0.4716 0.2321 0.076 Uiso 1 1 calc R
C3 C 0.2345(3) 0.5301(3) 0.21266(6) 0.0481(11) Uani 1 1 d .
C4 C 0.1678(3) 0.5532(3) 0.25874(7) 0.0565(12) Uani 1 1 d .
C5 C 0.1935(5) 0.5986(4) 0.27288(13) 0.108(4) Uani 1 1 d .
H5 H 0.2360 0.6403 0.2716 0.129 Uiso 1 1 calc R
C6 C 0.1558(6) 0.5826(6) 0.28950(14) 0.127(4) Uani 1 1 d .
H6 H 0.1775 0.6066 0.3006 0.153 Uiso 1 1 calc R
N7 N 0.0886(4) 0.5330(4) 0.28978(10) 0.111(3) Uani 1 1 d .
C8 C 0.0682(5) 0.4900(4) 0.27705(15) 0.113(4) Uani 1 1 d .
H8 H 0.0259 0.4484 0.2788 0.135 Uiso 1 1 calc R
C9 C 0.1029(4) 0.4986(4) 0.26036(9) 0.0787(19) Uani 1 1 d .
H9 H 0.0819 0.4673 0.2504 0.094 Uiso 1 1 calc R
C10 C 0.2168(3) 0.4760(3) 0.19838(7) 0.0540(11) Uani 1 1 d .
C11 C 0.1684(5) 0.4066(4) 0.20202(10) 0.096(3) Uani 1 1 d .
H11 H 0.1474 0.3925 0.2139 0.115 Uiso 1 1 calc R
C12 C 0.1526(4) 0.3604(4) 0.18792(13) 0.086(2) Uani 1 1 d .
H12 H 0.1227 0.3132 0.1907 0.103 Uiso 1 1 calc R
N13 N 0.1757(4) 0.3759(4) 0.17045(9) 0.094(2) Uani 1 1 d .
C14 C 0.2202(3) 0.4400(4) 0.16716(7) 0.0637(16) Uani 1 1 d .
H14 H 0.2410 0.4525 0.1553 0.076 Uiso 1 1 calc R
C15 C 0.2386(3) 0.4912(3) 0.18053(7) 0.0506(11) Uani 1 1 d .
H15 H 0.2670 0.5380 0.1771 0.061 Uiso 1 1 calc R
Ag1A Ag 0.14269(4) 0.33850(3) 0.051842(8) 0.0933(2) Uani 1 1 d .
Al1A Al 0.3333 0.6666 0.13610(3) 0.0538(6) Uani 1 3 d S
O1A O 0.2566(2) 0.6306(2) 0.15158(5) 0.0563(9) Uani 1 1 d .
C1A C 0.1971(3) 0.5765(3) 0.14964(7) 0.0616(14) Uani 1 1 d .
O2A O 0.2908(2) 0.5899(2) 0.12040(6) 0.0611(10) Uani 1 1 d .
C2A C 0.1802(3) 0.5294(3) 0.13494(8) 0.0641(14) Uani 1 1 d .
H2A H 0.1348 0.4914 0.1339 0.077 Uiso 1 1 calc R
C3A C 0.2289(4) 0.5380(4) 0.12207(9) 0.0687(15) Uani 1 1 d .
C4A C 0.1475(3) 0.5612(4) 0.16506(8) 0.0708(17) Uani 1 1 d .
C5A C 0.1720(3) 0.5936(3) 0.18177(7) 0.0544(12) Uani 1 1 d .
H5A H 0.2199 0.6237 0.1836 0.065 Uiso 1 1 calc R
C6A C 0.1257(4) 0.5814(4) 0.19591(9) 0.0748(18) Uani 1 1 d .
H6A H 0.1424 0.6061 0.2072 0.090 Uiso 1 1 calc R
N7A N 0.0604(3) 0.5377(4) 0.19444(8) 0.0845(19) Uani 1 1 d .
C8A C 0.0366(4) 0.5057(8) 0.17802(12) 0.143(6) Uani 1 1 d .
H8A H -0.0117 0.4771 0.1766 0.171 Uiso 1 1 calc R
C9A C 0.0760(4) 0.5114(6) 0.16372(11) 0.108(4) Uani 1 1 d .
H9A H 0.0575 0.4836 0.1530 0.129 Uiso 1 1 calc R
C10A C 0.2108(4) 0.4891(4) 0.10656(7) 0.0682(15) Uani 1 1 d .
C11A C 0.1540(5) 0.4240(3) 0.10645(8) 0.080(2) Uani 1 1 d .
H11A H 0.1276 0.4064 0.1174 0.096 Uiso 1 1 calc R
C12A C 0.1346(5) 0.3833(4) 0.09045(10) 0.088(2) Uani 1 1 d .
H12A H 0.0907 0.3428 0.0899 0.105 Uiso 1 1 calc R
N13A N 0.1774(3) 0.4009(4) 0.07574(8) 0.0792(16) Uani 1 1 d .
C14A C 0.2298(5) 0.4612(5) 0.07499(13) 0.099(3) Uani 1 1 d .
H14A H 0.2566 0.4745 0.0640 0.118 Uiso 1 1 calc R
C15A C 0.2507(4) 0.5108(5) 0.09000(10) 0.084(2) Uani 1 1 d .
H15A H 0.2893 0.5557 0.0888 0.101 Uiso 1 1 calc R
Ag1B Ag 0.19621(4) 0.36404(4) -0.050232(7) 0.1010(2) Uani 1 1 d .
Al1B Al 0.3333 0.6666 0.04145(3) 0.0421(5) Uani 1 3 d S
O1B O 0.25476(18) 0.61824(19) 0.05626(4) 0.0477(8) Uani 1 1 d .
C1B C 0.1976(3) 0.5643(3) 0.05207(7) 0.0584(13) Uani 1 1 d .
O2B O 0.30165(18) 0.59022(19) 0.02530(4) 0.0463(8) Uani 1 1 d .
C2B C 0.1847(3) 0.5274(3) 0.03532(8) 0.0613(14) Uani 1 1 d .
H2B H 0.1391 0.4934 0.0322 0.074 Uiso 1 1 calc R
C3B C 0.2407(3) 0.5414(3) 0.02301(6) 0.0523(12) Uani 1 1 d .
C4B C 0.1405(3) 0.5414(3) 0.06590(7) 0.0635(15) Uani 1 1 d .
C5B C 0.1554(5) 0.5781(4) 0.08290(10) 0.089(3) Uani 1 1 d .
H5B H 0.2003 0.6154 0.0853 0.107 Uiso 1 1 calc R
C6B C 0.1064(4) 0.5599(4) 0.09536(11) 0.089(2) Uani 1 1 d .
H6B H 0.1168 0.5851 0.1066 0.107 Uiso 1 1 calc R
N7B N 0.0404(3) 0.5057(3) 0.09266(9) 0.0729(16) Uani 1 1 d .
C8B C 0.0272(5) 0.4688(5) 0.07773(10) 0.095(3) Uani 1 1 d .
H8B H -0.0170 0.4296 0.0760 0.114 Uiso 1 1 calc R
C9B C 0.0780(5) 0.4871(5) 0.06438(11) 0.096(3) Uani 1 1 d .
H9B H 0.0674 0.4593 0.0536 0.115 Uiso 1 1 calc R
C10B C 0.2301(4) 0.4981(3) 0.00702(9) 0.0661(15) Uani 1 1 d .
C11B C 0.1650(4) 0.4616(5) -0.00220(9) 0.086(2) Uani 1 1 d .
H11B H 0.1246 0.4554 0.0038 0.103 Uiso 1 1 calc R
C12B C 0.1613(4) 0.4366(6) -0.01912(10) 0.105(3) Uani 1 1 d .
H12B H 0.1230 0.4276 -0.0267 0.126 Uiso 1 1 calc R
N13B N 0.2097(3) 0.4232(3) -0.02620(8) 0.0732(15) Uani 1 1 d .
C14B C 0.2708(4) 0.4557(4) -0.01727(11) 0.090(2) Uani 1 1 d .
H14B H 0.3081 0.4520 -0.0222 0.108 Uiso 1 1 calc R
C15B C 0.2815(3) 0.4943(3) -0.00119(9) 0.0720(17) Uani 1 1 d .
H15B H 0.3263 0.5184 0.0040 0.086 Uiso 1 1 calc R

loop_
_atom_site_aniso_label
_atom_site_aniso_U_11
_atom_site_aniso_U_22
_atom_site_aniso_U_33
_atom_site_aniso_U_23
_atom_site_aniso_U_13
_atom_site_aniso_U_12
Ag1 0.1475(6) 0.0973(4) 0.0656(4) -0.0511(3) -0.0200(3) 0.0570(4)
Al1 0.0413(7) 0.0413(7) 0.0175(9) 0.000 0.000 0.0206(3)
O1 0.0430(17) 0.0414(16) 0.0223(14) -0.0051(10) -0.0005(11) 0.0151(14)
C1 0.052(3) 0.069(3) 0.038(2) -0.007(2) 0.0061(19) 0.030(3)
O2 0.0495(17) 0.0475(18) 0.0202(13) -0.0018(11) 0.0013(11) 0.0196(15)
C2 0.078(4) 0.061(3) 0.028(2) -0.0013(19) 0.019(2) 0.017(3)
C3 0.050(3) 0.060(3) 0.034(2) -0.0066(19) -0.0025(18) 0.027(2)
C4 0.068(3) 0.057(3) 0.036(2) 0.000(2) 0.013(2) 0.025(3)
C5 0.086(5) 0.096(5) 0.076(5) -0.038(4) 0.035(4) -0.003(4)
C6 0.124(8) 0.148(8) 0.069(5) -0.007(5) 0.070(6) 0.038(6)
N7 0.101(5) 0.124(6) 0.062(4) -0.017(4) 0.050(4) 0.021(4)
C8 0.100(6) 0.067(4) 0.117(7) -0.010(4) 0.069(6) 0.001(4)
C9 0.068(4) 0.085(4) 0.053(3) -0.005(3) 0.023(3) 0.015(3)
C10 0.061(3) 0.053(3) 0.039(2) -0.003(2) 0.004(2) 0.022(2)
C11 0.135(7) 0.051(3) 0.054(4) -0.018(3) 0.017(4) 0.009(4)
C12 0.086(5) 0.051(3) 0.082(5) -0.022(3) 0.011(4) 0.004(3)
N13 0.134(6) 0.097(5) 0.043(3) -0.033(3) 0.001(3) 0.052(5)
C14 0.067(3) 0.086(5) 0.026(2) -0.018(2) -0.0044(19) 0.029(3)
C15 0.069(3) 0.056(3) 0.031(2) -0.0083(19) -0.0018(19) 0.034(2)
Ag1A 0.1306(5) 0.0729(3) 0.0462(3) -0.01556(19) 0.0061(3) 0.0283(3)
Al1A 0.0665(9) 0.0665(9) 0.0282(12) 0.000 0.000 0.0333(4)
O1A 0.071(2) 0.073(2) 0.0286(17) -0.0106(14) -0.0069(15) 0.039(2)
C1A 0.074(4) 0.067(3) 0.027(2) 0.006(2) 0.002(2) 0.022(3)
O2A 0.078(3) 0.071(3) 0.0375(19) -0.0042(17) 0.0033(16) 0.040(2)
C2A 0.058(3) 0.065(3) 0.055(3) -0.004(2) -0.001(2) 0.020(3)
C3A 0.077(4) 0.087(4) 0.052(3) -0.001(3) 0.004(3) 0.048(4)
C4A 0.058(3) 0.096(4) 0.034(3) -0.010(3) -0.006(2) 0.020(3)
C5A 0.064(3) 0.054(3) 0.041(3) -0.013(2) -0.007(2) 0.026(2)
C6A 0.070(4) 0.080(4) 0.049(3) -0.020(3) -0.032(3) 0.018(3)
N7A 0.072(4) 0.109(5) 0.037(3) -0.018(2) 0.005(2) 0.019(3)
C8A 0.059(4) 0.220(12) 0.048(4) -0.070(6) 0.013(3) -0.007(5)
C9A 0.066(4) 0.164(9) 0.050(4) -0.041(5) 0.008(3) 0.025(5)
C10A 0.090(4) 0.089(4) 0.032(2) -0.004(2) -0.004(2) 0.049(4)
C11A 0.123(6) 0.064(4) 0.034(3) -0.006(2) 0.008(3) 0.033(4)
C12A 0.123(6) 0.063(4) 0.047(3) -0.019(3) 0.022(3) 0.024(4)
N13A 0.077(3) 0.095(4) 0.046(3) -0.021(3) 0.005(2) 0.029(3)
C14A 0.115(6) 0.075(5) 0.064(5) 0.012(4) 0.015(4) 0.016(4)
C15A 0.068(4) 0.104(5) 0.050(4) -0.023(3) 0.017(3) 0.020(4)
Ag1B 0.1364(5) 0.1011(4) 0.0516(3) -0.0379(3) -0.0056(3) 0.0490(4)
Al1B 0.0527(8) 0.0527(8) 0.0209(9) 0.000 0.000 0.0263(4)
O1B 0.0513(19) 0.064(2) 0.0262(15) 0.0004(12) 0.0115(13) 0.0276(17)
C1B 0.069(3) 0.075(4) 0.034(2) 0.013(2) 0.016(2) 0.038(3)
O2B 0.064(2) 0.055(2) 0.0249(15) -0.0042(13) 0.0029(12) 0.0335(17)
C2B 0.050(3) 0.053(3) 0.062(3) -0.004(2) 0.019(2) 0.013(2)
C3B 0.056(3) 0.072(3) 0.0246(19) -0.0014(19) 0.0001(18) 0.029(3)
C4B 0.072(4) 0.067(3) 0.033(2) 0.001(2) 0.021(2) 0.021(3)
C5B 0.104(5) 0.066(4) 0.054(4) -0.025(3) 0.029(4) 0.010(4)
C6B 0.078(4) 0.103(5) 0.051(4) -0.017(3) 0.025(3) 0.018(4)
N7B 0.078(4) 0.063(3) 0.063(3) -0.005(2) 0.034(3) 0.024(3)
C8B 0.105(6) 0.114(6) 0.044(4) 0.005(4) 0.025(4) 0.039(5)
C9B 0.095(5) 0.123(6) 0.057(4) -0.035(4) 0.013(4) 0.043(5)
C10B 0.076(4) 0.057(3) 0.054(3) -0.011(2) -0.006(3) 0.026(3)
C11B 0.075(4) 0.112(6) 0.048(3) -0.015(3) 0.006(3) 0.031(4)
C12B 0.077(4) 0.158(8) 0.055(4) -0.056(5) -0.007(3) 0.041(5)
N13B 0.089(4) 0.061(3) 0.045(3) -0.015(2) 0.008(2) 0.019(3)
C14B 0.076(4) 0.101(5) 0.083(5) -0.054(4) -0.014(3) 0.035(4)
C15B 0.070(4) 0.060(3) 0.063(3) -0.007(3) 0.030(3) 0.015(3)

loop_
_atom_type_symbol
_atom_type_description
_atom_type_scat_dispersion_real
_atom_type_scat_dispersion_imag
_atom_type_scat_source
C C 0.0181 0.0091 'International Tables Vol C Tables 4.2.6.8 and 6.1.1.4'
H H 0.0000 0.0000 'International Tables Vol C Tables 4.2.6.8 and 6.1.1.4'
O O 0.0492 0.0322 'International Tables Vol C Tables 4.2.6.8 and 6.1.1.4'
N N 0.0311 0.0180 'International Tables Vol C Tables 4.2.6.8 and 6.1.1.4'
Al Al 0.2130 0.2455 'International Tables Vol C Tables 4.2.6.8 and 6.1.1.4'
Ag Ag 0.1306 4.2820 'International Tables Vol C Tables 4.2.6.8 and 6.1.1.4'
S S 0.3331 0.5567 'International Tables Vol C Tables 4.2.6.8 and 6.1.1.4'

loop_
_geom_angle_atom_site_label_1
_geom_angle_atom_site_label_2
_geom_angle_atom_site_label_3
_geom_angle
_geom_angle_site_symmetry_1
_geom_angle_site_symmetry_3
N13 Ag1 N7 168.5(3) . 12_554
O1 Al1 O1 87.41(14) . 3_565
O1 Al1 O1 87.41(14) . 2_665
O1 Al1 O1 87.41(14) 3_565 2_665
O1 Al1 O2 92.67(14) . 3_565
O1 Al1 O2 89.93(12) 3_565 3_565
O1 Al1 O2 177.33(15) 2_665 3_565
O1 Al1 O2 89.93(13) . .
O1 Al1 O2 177.33(15) 3_565 .
O1 Al1 O2 92.66(14) 2_665 .
O2 Al1 O2 90.00(14) 3_565 .
O1 Al1 O2 177.32(15) . 2_665
O1 Al1 O2 92.67(14) 3_565 2_665
O1 Al1 O2 89.92(13) 2_665 2_665
O2 Al1 O2 90.00(14) 3_565 2_665
O2 Al1 O2 90.00(14) . 2_665
C1 O1 Al1 128.2(3) . .
O1 C1 C2 126.1(4) . .
O1 C1 C4 116.8(4) . .
C2 C1 C4 117.0(5) . .
C3 O2 Al1 127.1(3) . .
C1 C2 C3 119.3(5) . .
O2 C3 C2 125.2(5) . .
O2 C3 C10 113.0(4) . .
C2 C3 C10 121.8(5) . .
C5 C4 C9 118.4(6) . .
C5 C4 C1 117.7(6) . .
C9 C4 C1 123.6(5) . .
C4 C5 C6 118.4(8) . .
N7 C6 C5 120.3(9) . .
C8 N7 C6 117.0(6) . .
C8 N7 Ag1 123.8(6) . 18_554
C6 N7 Ag1 117.9(5) . 18_554
N7 C8 C9 124.5(7) . .
C4 C9 C8 118.2(7) . .
C15 C10 C11 115.9(5) . .
C15 C10 C3 122.3(5) . .
C11 C10 C3 121.2(5) . .
C12 C11 C10 117.7(7) . .
N13 C12 C11 125.6(7) . .
C14 N13 C12 116.3(6) . .
C14 N13 Ag1 119.0(5) . .
C12 N13 Ag1 124.7(6) . .
N13 C14 C15 122.2(5) . .
C10 C15 C14 121.7(6) . .
N13A Ag1A N7A 166.6(3) . 12_554
O1A Al1A O1A 87.86(18) 2_665 .
O1A Al1A O1A 87.82(18) 2_665 3_565
O1A Al1A O1A 87.82(18) . 3_565
O1A Al1A O2A 93.37(18) 2_665 .
O1A Al1A O2A 91.63(18) . .
O1A Al1A O2A 178.7(2) 3_565 .
O1A Al1A O2A 91.58(18) 2_665 2_665
O1A Al1A O2A 178.8(2) . 2_665
O1A Al1A O2A 93.27(18) 3_565 2_665
O2A Al1A O2A 87.3(2) . 2_665
O1A Al1A O2A 178.6(2) 2_665 3_565
O1A Al1A O2A 93.32(18) . 3_565
O1A Al1A O2A 91.53(17) 3_565 3_565
O2A Al1A O2A 87.3(2) . 3_565
O2A Al1A O2A 87.2(2) 2_665 3_565
C1A O1A Al1A 129.9(3) . .
O1A C1A C2A 123.6(5) . .
O1A C1A C4A 116.1(5) . .
C2A C1A C4A 120.0(5) . .
C3A O2A Al1A 126.4(4) . .
C3A C2A C1A 120.5(6) . .
O2A C3A C2A 127.5(6) . .
O2A C3A C10A 111.7(5) . .
C2A C3A C10A 120.3(6) . .
C5A C4A C9A 118.0(6) . .
C5A C4A C1A 118.6(6) . .
C9A C4A C1A 123.3(6) . .
C4A C5A C6A 118.7(6) . .
N7A C6A C5A 122.9(5) . .
C6A N7A C8A 118.0(7) . .
C6A N7A Ag1A 117.8(5) . 18_554
C8A N7A Ag1A 124.1(5) . 18_554
C9A C8A N7A 124.5(7) . .
C8A C9A C4A 117.3(7) . .
C11A C10A C15A 116.6(6) . .
C11A C10A C3A 123.9(6) . .
C15A C10A C3A 119.3(7) . .
C10A C11A C12A 121.2(6) . .
N13A C12A C11A 120.8(7) . .
C14A N13A C12A 119.1(7) . .
C14A N13A Ag1A 120.6(6) . .
C12A N13A Ag1A 118.4(5) . .
N13A C14A C15A 123.7(7) . .
C10A C15A C14A 117.2(7) . .
N13B Ag1B N7B 168.9(2) . 12_554
O1B Al1B O1B 90.79(17) . 2_665
O1B Al1B O1B 90.74(17) . 3_565
O1B Al1B O1B 90.74(17) 2_665 3_565
O1B Al1B O2B 90.43(15) . .
O1B Al1B O2B 92.69(15) 2_665 .
O1B Al1B O2B 176.37(17) 3_565 .
O1B Al1B O2B 92.65(15) . 3_565
O1B Al1B O2B 176.39(17) 2_665 3_565
O1B Al1B O2B 90.34(15) 3_565 3_565
O2B Al1B O2B 86.17(17) . 3_565
O1B Al1B O2B 176.46(18) . 2_665
O1B Al1B O2B 90.38(15) 2_665 2_665
O1B Al1B O2B 92.59(15) 3_565 2_665
O2B Al1B O2B 86.17(17) . 2_665
O2B Al1B O2B 86.13(17) 3_565 2_665
C1B O1B Al1B 128.2(3) . .
O1B C1B C2B 124.7(5) . .
O1B C1B C4B 116.5(5) . .
C2B C1B C4B 118.7(5) . .
C3B O2B Al1B 128.2(3) . .
C1B C2B C3B 120.0(5) . .
O2B C3B C2B 123.8(5) . .
O2B C3B C10B 115.4(5) . .
C2B C3B C10B 120.7(5) . .
C9B C4B C5B 116.0(6) . .
C9B C4B C1B 126.2(5) . .
C5B C4B C1B 117.6(6) . .
C6B C5B C4B 119.4(7) . .
C5B C6B N7B 122.6(7) . .
C8B N7B C6B 118.7(6) . .
C8B N7B Ag1B 121.5(5) . 18_554
C6B N7B Ag1B 118.2(4) . 18_554
N7B C8B C9B 119.6(9) . .
C4B C9B C8B 123.4(7) . .
C15B C10B C11B 115.1(6) . .
C15B C10B C3B 122.5(6) . .
C11B C10B C3B 122.1(6) . .
C12B C11B C10B 119.9(7) . .
C11B C12B N13B 123.3(8) . .
C14B N13B C12B 114.1(6) . .
C14B N13B Ag1B 121.1(5) . .
C12B N13B Ag1B 124.6(5) . .
N13B C14B C15B 123.0(7) . .
C10B C15B C14B 121.4(7) . .

loop_
_geom_bond_atom_site_label_1
_geom_bond_atom_site_label_2
_geom_bond_distance
_geom_bond_site_symmetry_2
Ag1 N13 2.135(6) .
Ag1 N7 2.182(6) 12_554
Al1 O1 1.861(3) .
Al1 O1 1.861(3) 3_565
Al1 O1 1.861(3) 2_665
Al1 O2 1.885(3) 3_565
Al1 O2 1.885(3) .
Al1 O2 1.885(3) 2_665
O1 C1 1.256(7) .
C1 C2 1.379(8) .
C1 C4 1.529(7) .
O2 C3 1.286(7) .
C2 C3 1.409(7) .
C3 C10 1.487(7) .
C4 C5 1.351(9) .
C4 C9 1.362(9) .
C5 C6 1.407(10) .
C6 N7 1.355(14) .
N7 C8 1.242(12) .
N7 Ag1 2.182(6) 18_554
C8 C9 1.395(9) .
C10 C15 1.359(7) .
C10 C11 1.408(9) .
C11 C12 1.368(10) .
C12 N13 1.341(12) .
N13 C14 1.300(11) .
C14 C15 1.396(8) .
Ag1A N13A 2.110(6) .
Ag1A N7A 2.196(6) 12_554
Al1A O1A 1.864(4) 2_665
Al1A O1A 1.864(4) .
Al1A O1A 1.866(4) 3_565
Al1A O2A 1.875(4) .
Al1A O2A 1.876(4) 2_665
Al1A O2A 1.877(4) 3_565
O1A C1A 1.288(7) .
C1A C2A 1.409(8) .
C1A C4A 1.489(9) .
O2A C3A 1.299(9) .
C2A C3A 1.372(9) .
C3A C10A 1.476(9) .
C4A C5A 1.373(8) .
C4A C9A 1.429(10) .
C5A C6A 1.383(10) .
C6A N7A 1.299(10) .
N7A C8A 1.350(9) .
N7A Ag1A 2.196(6) 18_554
C8A C9A 1.322(10) .
C10A C11A 1.378(11) .
C10A C15A 1.425(9) .
C11A C12A 1.399(8) .
C12A N13A 1.352(9) .
N13A C14A 1.276(11) .
C14A C15A 1.452(12) .
Ag1B N13B 2.113(5) .
Ag1B N7B 2.203(5) 12_554
Al1B O1B 1.875(3) .
Al1B O1B 1.876(3) 2_665
Al1B O1B 1.877(3) 3_565
Al1B O2B 1.893(4) .
Al1B O2B 1.895(4) 3_565
Al1B O2B 1.895(4) 2_665
O1B C1B 1.285(7) .
C1B C2B 1.411(8) .
C1B C4B 1.498(7) .
O2B C3B 1.265(7) .
C2B C3B 1.441(7) .
C3B C10B 1.451(8) .
C4B C9B 1.326(11) .
C4B C5B 1.421(8) .
C5B C6B 1.318(10) .
C6B N7B 1.383(10) .
N7B C8B 1.299(11) .
N7B Ag1B 2.203(5) 18_554
C8B C9B 1.390(11) .
C10B C15B 1.337(10) .
C10B C11B 1.433(10) .
C11B C12B 1.329(9) .
C12B N13B 1.362(10) .
N13B C14B 1.352(10) .
C14B C15B 1.395(9) .
